data_4324216
loop_
_publ_author_name
'Xiao-Yan Tang'
'Ai-Xia Zheng'
'Hai Shang'
'Rong-Xin Yuan'
'Hong-Xi Li'
'Zhi-Gang Ren'
'Jian-Ping Lang'

_publ_contact_author_address
;         
School of Chemistry and Chemical Engineering, 
Suzhou University, Suzhou 215123, Jiangsu, 
P. R. China
;
_publ_contact_author_email jplang@suda.edu.cn
_publ_contact_author_fax 86-512-65880089
_publ_contact_author_name 'Jian-Ping Lang'
_publ_contact_author_phone 86-512-65882865
_publ_section_title
;
 Binding of a Coordinatively Unsaturated Mercury(II) Thiolate Compound by
 Carboxylate Anions
;
_journal_name_full 'Inorganic Chemistry'
_journal_page_first 503
_journal_page_last 516
_journal_paper_doi 10.1021/ic101587h
_journal_volume 50
_journal_year 2011
_chemical_formula_moiety '2(C20 H29 Hg N2 O2 S2), H2 O, 2(F6 P)'
_chemical_formula_sum 'C40 H60 F12 Hg2 N4 O5 P2 S4'
_chemical_formula_weight 1496.32
_chemical_name_systematic
; 
 ? 
;
_space_group_IT_number 14
_symmetry_cell_setting monoclinic
_symmetry_space_group_name_Hall '-P 2ybc'
_symmetry_space_group_name_H-M 'P 1 21/c 1'
_atom_sites_solution_hydrogens geom
_atom_sites_solution_primary direct
_atom_sites_solution_secondary difmap
_audit_creation_method SHELXL-97
_cell_angle_alpha 90.00
_cell_angle_beta 102.42(3)
_cell_angle_gamma 90.00
_cell_formula_units_Z 2
_cell_length_a 15.826(3)
_cell_length_b 13.326(3)
_cell_length_c 13.278(3)
_cell_measurement_reflns_used 9864
_cell_measurement_temperature 193(2)
_cell_measurement_theta_max 25.3491
_cell_measurement_theta_min 3.0448
_cell_volume 2734.8(11)
_computing_cell_refinement 'CrystalClear, Ver. 1.30 (Rigaku/MSC, 2001)'
_computing_data_collection 'CrystalClear, Ver. 1.30 (Rigaku/MSC, 2001)'
_computing_data_reduction 'CrystalStructure, Ver. 3.60 (Rigaku/MSC, 2004)'
_computing_molecular_graphics 'SHELXL-97 (Sheldrick, 1997)'
_computing_publication_material 'SHELXL-97 (Sheldrick, 1997)'
_computing_structure_refinement 'SHELXL-97 (Sheldrick, 1997)'
_computing_structure_solution 'SHELXS-97 (Sheldrick, 1990)'
_diffrn_ambient_temperature 193(2)
_diffrn_measured_fraction_theta_full 0.999
_diffrn_measured_fraction_theta_max 0.999
_diffrn_measurement_device_type 'Rigaku Mercury'
_diffrn_measurement_method \w
_diffrn_radiation_monochromator graphite
_diffrn_radiation_source 'fine-focus sealed tube'
_diffrn_radiation_type MoK\a
_diffrn_radiation_wavelength 0.71073
_diffrn_reflns_av_R_equivalents 0.0660
_diffrn_reflns_av_sigmaI/netI 0.0485
_diffrn_reflns_limit_h_max 19
_diffrn_reflns_limit_h_min -19
_diffrn_reflns_limit_k_max 16
_diffrn_reflns_limit_k_min -14
_diffrn_reflns_limit_l_max 15
_diffrn_reflns_limit_l_min -15
_diffrn_reflns_number 26202
_diffrn_reflns_theta_full 25.34
_diffrn_reflns_theta_max 25.34
_diffrn_reflns_theta_min 3.05
_diffrn_standards_decay_% 0
_diffrn_standards_interval_count 0
_diffrn_standards_interval_time 0
_diffrn_standards_number 0
_exptl_absorpt_coefficient_mu 5.902
_exptl_absorpt_correction_T_max 0.4361
_exptl_absorpt_correction_T_min 0.2512
_exptl_absorpt_correction_type multi-scan
_exptl_absorpt_process_details 'Jacobson, R. (1998) Private communication to Rigaku Corp.'
_exptl_crystal_colour colorless
_exptl_crystal_density_diffrn 1.817
_exptl_crystal_description block
_exptl_crystal_F_000 1460
_exptl_crystal_size_max 0.40
_exptl_crystal_size_mid 0.20
_exptl_crystal_size_min 0.14
_refine_diff_density_max 1.380
_refine_diff_density_min -1.494
_refine_diff_density_rms 0.159
_refine_ls_extinction_method none
_refine_ls_goodness_of_fit_ref 1.164
_refine_ls_hydrogen_treatment constr
_refine_ls_matrix_type full
_refine_ls_number_parameters 333
_refine_ls_number_reflns 4986
_refine_ls_number_restraints 0
_refine_ls_restrained_S_all 1.164
_refine_ls_R_factor_all 0.0579
_refine_ls_R_factor_gt 0.0493
_refine_ls_shift/su_max 0.001
_refine_ls_shift/su_mean 0.000
_refine_ls_structure_factor_coef Fsqd
_refine_ls_weighting_details 'calc w=1/[\s^2^(Fo^2^)+(0.0462P)^2^+8.8852P] where P=(Fo^2^+2Fc^2^)/3'
_refine_ls_weighting_scheme calc
_refine_ls_wR_factor_gt 0.1101
_refine_ls_wR_factor_ref 0.1145
_reflns_number_gt 4454
_reflns_number_total 4986
_reflns_threshold_expression >2sigma(I)
_cod_data_source_file ic101587h_si_002_2.cif
_cod_data_source_block 2
_cod_original_sg_symbol_H-M 'P 21/c'
_cod_database_code 4324216

loop_
_symmetry_equiv_pos_as_xyz
'x, y, z'
'-x, y+1/2, -z+1/2'
'-x, -y, -z'
'x, -y-1/2, z-1/2'

loop_
_atom_site_label
_atom_site_type_symbol
_atom_site_fract_x
_atom_site_fract_y
_atom_site_fract_z
_atom_site_U_iso_or_equiv
_atom_site_adp_type
_atom_site_occupancy
_atom_site_symmetry_multiplicity
_atom_site_calc_flag
_atom_site_refinement_flags
_atom_site_disorder_group
Hg1 Hg 0.938895(18) 0.98297(2) 0.35396(2) 0.02953(12) Uani 1 1 d . .
S1 S 0.96656(13) 0.85230(15) 0.47837(15) 0.0321(4) Uani 1 1 d . .
S2 S 0.97720(13) 1.07817(15) 0.21926(14) 0.0324(4) Uani 1 1 d . .
N1 N 0.6779(4) 0.8041(5) 0.7100(5) 0.0341(15) Uani 1 1 d . .
N2 N 1.2206(4) 0.8437(5) 0.0116(5) 0.0290(14) Uani 1 1 d . .
C1 C 0.8789(5) 0.8446(5) 0.5408(5) 0.0275(16) Uani 1 1 d . .
C2 C 0.8222(5) 0.9225(6) 0.5477(6) 0.0305(17) Uani 1 1 d . .
H2 H 0.8283 0.9848 0.5151 0.037 Uiso 1 1 calc R .
C3 C 0.7569(5) 0.9108(6) 0.6016(6) 0.0346(18) Uani 1 1 d . .
H3 H 0.7178 0.9643 0.6040 0.042 Uiso 1 1 calc R .
C4 C 0.7485(5) 0.8218(5) 0.6516(6) 0.0287(16) Uani 1 1 d . .
C5 C 0.8056(5) 0.7432(6) 0.6465(6) 0.0323(18) Uani 1 1 d . .
H5 H 0.8001 0.6815 0.6805 0.039 Uiso 1 1 calc R .
C6 C 0.8696(5) 0.7550(5) 0.5924(6) 0.0288(17) Uani 1 1 d . .
H6 H 0.9084 0.7012 0.5898 0.035 Uiso 1 1 calc R .
C7 C 0.6188(6) 0.8933(7) 0.7055(9) 0.057(3) Uani 1 1 d . .
H7A H 0.5897 0.9061 0.6337 0.086 Uiso 1 1 calc R .
H7B H 0.6529 0.9524 0.7333 0.086 Uiso 1 1 calc R .
H7C H 0.5755 0.8797 0.7464 0.086 Uiso 1 1 calc R .
C8 C 0.7180(6) 0.7824(7) 0.8226(6) 0.042(2) Uani 1 1 d . .
H8A H 0.6723 0.7793 0.8620 0.063 Uiso 1 1 calc R .
H8B H 0.7589 0.8359 0.8503 0.063 Uiso 1 1 calc R .
H8C H 0.7485 0.7180 0.8280 0.063 Uiso 1 1 calc R .
C9 C 0.6231(5) 0.7169(6) 0.6655(7) 0.040(2) Uani 1 1 d . .
H9A H 0.6002 0.7283 0.5917 0.060 Uiso 1 1 calc R .
H9B H 0.5749 0.7097 0.7006 0.060 Uiso 1 1 calc R .
H9C H 0.6581 0.6556 0.6749 0.060 Uiso 1 1 calc R .
C10 C 1.0487(5) 1.0053(5) 0.1649(6) 0.0273(16) Uani 1 1 d . .
C11 C 1.0850(5) 1.0511(6) 0.0900(6) 0.0294(16) Uani 1 1 d . .
H11 H 1.0714 1.1192 0.0729 0.035 Uiso 1 1 calc R .
C12 C 1.1404(5) 1.0009(5) 0.0394(6) 0.0289(17) Uani 1 1 d . .
H12 H 1.1645 1.0346 -0.0109 0.035 Uiso 1 1 calc R .
C13 C 1.1606(5) 0.8997(6) 0.0631(5) 0.0267(16) Uani 1 1 d . .
C14 C 1.1245(5) 0.8522(6) 0.1366(6) 0.0308(17) Uani 1 1 d . .
H14 H 1.1376 0.7838 0.1529 0.037 Uiso 1 1 calc R .
C15 C 1.0692(5) 0.9041(6) 0.1868(6) 0.0325(18) Uani 1 1 d . .
H15 H 1.0449 0.8704 0.2369 0.039 Uiso 1 1 calc R .
C16 C 1.2985(5) 0.8115(7) 0.0931(6) 0.045(2) Uani 1 1 d . .
H16A H 1.3289 0.8710 0.1258 0.067 Uiso 1 1 calc R .
H16B H 1.3376 0.7718 0.0608 0.067 Uiso 1 1 calc R .
H16C H 1.2792 0.7707 0.1454 0.067 Uiso 1 1 calc R .
C17 C 1.2526(6) 0.9044(7) -0.0686(6) 0.042(2) Uani 1 1 d . .
H17A H 1.2031 0.9273 -0.1213 0.062 Uiso 1 1 calc R .
H17B H 1.2904 0.8627 -0.1009 0.062 Uiso 1 1 calc R .
H17C H 1.2850 0.9627 -0.0358 0.062 Uiso 1 1 calc R .
C18 C 1.1773(5) 0.7520(6) -0.0406(6) 0.0377(19) Uani 1 1 d . .
H18A H 1.1624 0.7068 0.0112 0.057 Uiso 1 1 calc R .
H18B H 1.2166 0.7177 -0.0771 0.057 Uiso 1 1 calc R .
H18C H 1.1244 0.7715 -0.0899 0.057 Uiso 1 1 calc R .
C19 C 0.6617(6) 1.0480(7) 0.3188(8) 0.052(2) Uani 1 1 d . .
H19A H 0.6398 1.1035 0.2720 0.078 Uiso 1 1 calc R .
H19B H 0.6572 1.0658 0.3891 0.078 Uiso 1 1 calc R .
H19C H 0.6274 0.9876 0.2968 0.078 Uiso 1 1 calc R .
C20 C 0.7536(5) 1.0287(6) 0.3165(6) 0.0296(17) Uani 1 1 d . .
O1 O 0.7733(4) 0.9504(4) 0.2748(5) 0.0433(14) Uani 1 1 d . .
O2 O 0.8102(3) 1.0915(4) 0.3572(4) 0.0343(12) Uani 1 1 d . .
O3 O 0.5186(19) 0.514(2) 0.4621(19) 0.074(10) Uani 0.299(15) 1 d P 1
H20 H 0.4874 0.4680 0.4742 0.111 Uiso 0.299(15) 1 d PR 1
H21 H 0.4948 0.5668 0.4701 0.111 Uiso 0.299(15) 1 d PR 1
O3A O 0.5883(17) 0.5545(18) 0.4486(16) 0.025(8) Uani 0.201(15) 1 d P 2
H20A H 0.6332 0.5416 0.4297 0.038 Uiso 0.201(15) 1 d PR 2
H21A H 0.5909 0.6132 0.4674 0.038 Uiso 0.201(15) 1 d PR 2
P1 P 0.45331(18) 0.8235(2) 0.3808(2) 0.0585(7) Uani 1 1 d . .
F1 F 0.4440(9) 0.9113(8) 0.4527(7) 0.160(5) Uani 1 1 d . .
F2 F 0.3526(5) 0.8256(10) 0.3465(7) 0.150(5) Uani 1 1 d . .
F3 F 0.5536(5) 0.8230(9) 0.4174(7) 0.130(4) Uani 1 1 d . .
F4 F 0.4656(7) 0.7390(6) 0.3067(9) 0.140(4) Uani 1 1 d . .
F5 F 0.4474(6) 0.7460(9) 0.4710(9) 0.165(5) Uani 1 1 d . .
F6 F 0.4592(4) 0.9003(5) 0.2896(5) 0.085(2) Uani 1 1 d . .

loop_
_atom_site_aniso_label
_atom_site_aniso_U_11
_atom_site_aniso_U_22
_atom_site_aniso_U_33
_atom_site_aniso_U_23
_atom_site_aniso_U_13
_atom_site_aniso_U_12
Hg1 0.03149(19) 0.0348(2) 0.02463(18) 0.00175(12) 0.01112(13) -0.00107(12)
S1 0.0324(10) 0.0314(10) 0.0369(11) 0.0074(8) 0.0176(8) 0.0059(8)
S2 0.0388(11) 0.0349(11) 0.0269(10) 0.0062(8) 0.0142(8) 0.0090(9)
N1 0.037(4) 0.033(4) 0.038(4) 0.003(3) 0.021(3) 0.004(3)
N2 0.026(3) 0.034(3) 0.028(3) 0.011(3) 0.009(3) 0.009(3)
C1 0.030(4) 0.029(4) 0.026(4) 0.000(3) 0.010(3) -0.002(3)
C2 0.038(4) 0.027(4) 0.030(4) 0.008(3) 0.017(3) 0.003(3)
C3 0.044(5) 0.024(4) 0.039(4) 0.006(3) 0.017(4) 0.012(3)
C4 0.034(4) 0.025(4) 0.029(4) -0.001(3) 0.013(3) 0.000(3)
C5 0.043(5) 0.025(4) 0.035(4) 0.004(3) 0.020(4) 0.001(3)
C6 0.033(4) 0.021(4) 0.034(4) 0.006(3) 0.009(3) 0.007(3)
C7 0.051(6) 0.046(6) 0.089(8) 0.011(5) 0.046(6) 0.014(5)
C8 0.050(5) 0.047(5) 0.031(4) -0.003(4) 0.013(4) -0.011(4)
C9 0.036(5) 0.042(5) 0.042(5) -0.002(4) 0.007(4) -0.009(4)
C10 0.023(4) 0.030(4) 0.029(4) 0.004(3) 0.005(3) 0.001(3)
C11 0.026(4) 0.032(4) 0.031(4) 0.008(3) 0.008(3) 0.001(3)
C12 0.034(4) 0.030(4) 0.027(4) 0.008(3) 0.014(3) -0.001(3)
C13 0.029(4) 0.033(4) 0.020(4) -0.001(3) 0.009(3) 0.001(3)
C14 0.036(4) 0.029(4) 0.031(4) 0.007(3) 0.016(3) 0.002(3)
C15 0.037(4) 0.033(4) 0.027(4) 0.008(3) 0.008(3) -0.003(3)
C16 0.034(5) 0.062(6) 0.036(5) 0.012(4) 0.005(4) 0.022(4)
C17 0.045(5) 0.049(5) 0.039(5) 0.014(4) 0.027(4) 0.007(4)
C18 0.038(5) 0.039(5) 0.036(5) 0.000(4) 0.009(4) 0.008(4)
C19 0.042(5) 0.042(5) 0.075(7) -0.011(5) 0.020(5) -0.004(4)
C20 0.032(4) 0.030(4) 0.027(4) 0.001(3) 0.009(3) -0.009(3)
O1 0.044(3) 0.033(3) 0.056(4) -0.019(3) 0.017(3) -0.009(3)
O2 0.031(3) 0.034(3) 0.041(3) -0.008(2) 0.012(2) -0.004(2)
O3 0.07(2) 0.08(2) 0.063(17) 0.038(14) 0.013(14) 0.035(16)
O3A 0.036(16) 0.026(14) 0.011(12) 0.001(10) 0.000(10) -0.011(11)
P1 0.0459(15) 0.0632(18) 0.0685(17) 0.0029(14) 0.0171(13) 0.0041(13)
F1 0.238(13) 0.139(9) 0.103(7) -0.035(6) 0.038(8) 0.047(9)
F2 0.054(5) 0.274(14) 0.120(7) 0.067(8) 0.014(5) -0.013(6)
F3 0.053(4) 0.217(11) 0.119(7) 0.062(7) 0.018(4) -0.004(5)
F4 0.183(10) 0.089(6) 0.180(9) -0.040(6) 0.107(8) 0.000(6)
F5 0.088(6) 0.234(12) 0.189(10) 0.149(9) 0.068(6) 0.031(7)
F6 0.074(4) 0.094(5) 0.092(5) 0.011(4) 0.030(4) 0.011(4)

loop_
_atom_type_symbol
_atom_type_description
_atom_type_scat_dispersion_real
_atom_type_scat_dispersion_imag
_atom_type_scat_source
C C 0.0033 0.0016 'International Tables Vol C Tables 4.2.6.8 and 6.1.1.4'
H H 0.0000 0.0000 'International Tables Vol C Tables 4.2.6.8 and 6.1.1.4'
N N 0.0061 0.0033 'International Tables Vol C Tables 4.2.6.8 and 6.1.1.4'
O O 0.0106 0.0060 'International Tables Vol C Tables 4.2.6.8 and 6.1.1.4'
F F 0.0171 0.0103 'International Tables Vol C Tables 4.2.6.8 and 6.1.1.4'
P P 0.1023 0.0942 'International Tables Vol C Tables 4.2.6.8 and 6.1.1.4'
S S 0.1246 0.1234 'International Tables Vol C Tables 4.2.6.8 and 6.1.1.4'
Hg Hg -2.3894 9.2266 'International Tables Vol C Tables 4.2.6.8 and 6.1.1.4'

loop_
_geom_angle_atom_site_label_1
_geom_angle_atom_site_label_2
_geom_angle_atom_site_label_3
_geom_angle
_geom_angle_site_symmetry_1
S2 Hg1 S1 151.22(7) .
S2 Hg1 O2 92.57(13) .
S1 Hg1 O2 116.10(13) .
S2 Hg1 O1 100.37(15) .
S1 Hg1 O1 100.09(15) .
O2 Hg1 O1 50.31(17) .
C1 S1 Hg1 108.8(3) .
C10 S2 Hg1 107.8(3) .
C9 N1 C7 107.2(7) .
C9 N1 C4 110.5(6) .
C7 N1 C4 112.2(6) .
C9 N1 C8 109.0(6) .
C7 N1 C8 108.3(7) .
C4 N1 C8 109.7(6) .
C13 N2 C18 110.4(6) .
C13 N2 C17 113.6(6) .
C18 N2 C17 107.5(6) .
C13 N2 C16 108.4(6) .
C18 N2 C16 108.7(6) .
C17 N2 C16 108.1(6) .
C2 C1 C6 117.9(7) .
C2 C1 S1 124.9(6) .
C6 C1 S1 117.1(6) .
C3 C2 C1 121.0(7) .
C3 C2 H2 119.5 .
C1 C2 H2 119.5 .
C4 C3 C2 120.4(7) .
C4 C3 H3 119.8 .
C2 C3 H3 119.8 .
C3 C4 C5 119.4(7) .
C3 C4 N1 122.8(7) .
C5 C4 N1 117.8(6) .
C6 C5 C4 119.9(7) .
C6 C5 H5 120.1 .
C4 C5 H5 120.1 .
C5 C6 C1 121.5(7) .
C5 C6 H6 119.3 .
C1 C6 H6 119.3 .
N1 C7 H7A 109.5 .
N1 C7 H7B 109.5 .
H7A C7 H7B 109.5 .
N1 C7 H7C 109.5 .
H7A C7 H7C 109.5 .
H7B C7 H7C 109.5 .
N1 C8 H8A 109.5 .
N1 C8 H8B 109.5 .
H8A C8 H8B 109.5 .
N1 C8 H8C 109.5 .
H8A C8 H8C 109.5 .
H8B C8 H8C 109.5 .
N1 C9 H9A 109.5 .
N1 C9 H9B 109.5 .
H9A C9 H9B 109.5 .
N1 C9 H9C 109.5 .
H9A C9 H9C 109.5 .
H9B C9 H9C 109.5 .
C11 C10 C15 117.2(7) .
C11 C10 S2 116.9(6) .
C15 C10 S2 125.8(6) .
C12 C11 C10 122.4(7) .
C12 C11 H11 118.8 .
C10 C11 H11 118.8 .
C11 C12 C13 119.4(7) .
C11 C12 H12 120.3 .
C13 C12 H12 120.3 .
C14 C13 C12 119.2(7) .
C14 C13 N2 119.8(7) .
C12 C13 N2 121.0(6) .
C13 C14 C15 120.5(7) .
C13 C14 H14 119.8 .
C15 C14 H14 119.8 .
C14 C15 C10 121.3(7) .
C14 C15 H15 119.4 .
C10 C15 H15 119.4 .
N2 C16 H16A 109.5 .
N2 C16 H16B 109.5 .
H16A C16 H16B 109.5 .
N2 C16 H16C 109.5 .
H16A C16 H16C 109.5 .
H16B C16 H16C 109.5 .
N2 C17 H17A 109.5 .
N2 C17 H17B 109.5 .
H17A C17 H17B 109.5 .
N2 C17 H17C 109.5 .
H17A C17 H17C 109.5 .
H17B C17 H17C 109.5 .
N2 C18 H18A 109.5 .
N2 C18 H18B 109.5 .
H18A C18 H18B 109.5 .
N2 C18 H18C 109.5 .
H18A C18 H18C 109.5 .
H18B C18 H18C 109.5 .
C20 C19 H19A 109.5 .
C20 C19 H19B 109.5 .
H19A C19 H19B 109.5 .
C20 C19 H19C 109.5 .
H19A C19 H19C 109.5 .
H19B C19 H19C 109.5 .
O1 C20 O2 121.5(7) .
O1 C20 C19 119.5(7) .
O2 C20 C19 119.0(7) .
C20 O1 Hg1 90.4(4) .
C20 O2 Hg1 96.6(5) .
O3 O3 H21 81.3 3_666
H20 O3 H21 107.7 .
H20A O3A H21A 107.7 .
F4 P1 F1 177.2(7) .
F4 P1 F3 86.4(6) .
F1 P1 F3 92.1(7) .
F4 P1 F2 95.1(7) .
F1 P1 F2 86.5(7) .
F3 P1 F2 178.5(7) .
F4 P1 F5 92.4(7) .
F1 P1 F5 89.8(7) .
F3 P1 F5 89.1(5) .
F2 P1 F5 90.5(5) .
F4 P1 F6 87.1(5) .
F1 P1 F6 90.7(5) .
F3 P1 F6 91.0(4) .
F2 P1 F6 89.4(4) .
F5 P1 F6 179.5(6) .

loop_
_geom_bond_atom_site_label_1
_geom_bond_atom_site_label_2
_geom_bond_distance
_geom_bond_site_symmetry_2
Hg1 S2 2.3752(19) .
Hg1 S1 2.3752(19) .
Hg1 O2 2.506(5) .
Hg1 O1 2.641(6) .
S1 C1 1.765(8) .
S2 C10 1.760(8) .
N1 C9 1.493(10) .
N1 C7 1.506(11) .
N1 C4 1.509(10) .
N1 C8 1.521(10) .
N2 C13 1.486(9) .
N2 C18 1.497(10) .
N2 C17 1.509(9) .
N2 C16 1.517(9) .
C1 C2 1.388(10) .
C1 C6 1.400(10) .
C2 C3 1.386(11) .
C2 H2 0.9500 .
C3 C4 1.379(10) .
C3 H3 0.9500 .
C4 C5 1.395(10) .
C5 C6 1.371(10) .
C5 H5 0.9500 .
C6 H6 0.9500 .
C7 H7A 0.9800 .
C7 H7B 0.9800 .
C7 H7C 0.9800 .
C8 H8A 0.9800 .
C8 H8B 0.9800 .
C8 H8C 0.9800 .
C9 H9A 0.9800 .
C9 H9B 0.9800 .
C9 H9C 0.9800 .
C10 C11 1.392(10) .
C10 C15 1.403(10) .
C11 C12 1.384(11) .
C11 H11 0.9500 .
C12 C13 1.406(10) .
C12 H12 0.9500 .
C13 C14 1.385(10) .
C14 C15 1.392(11) .
C14 H14 0.9500 .
C15 H15 0.9500 .
C16 H16A 0.9800 .
C16 H16B 0.9800 .
C16 H16C 0.9800 .
C17 H17A 0.9800 .
C17 H17B 0.9800 .
C17 H17C 0.9800 .
C18 H18A 0.9800 .
C18 H18B 0.9800 .
C18 H18C 0.9800 .
C19 C20 1.483(12) .
C19 H19A 0.9800 .
C19 H19B 0.9800 .
C19 H19C 0.9800 .
C20 O1 1.252(9) .
C20 O2 1.260(9) .
O3 O3 1.32(5) 3_666
O3 H20 0.8200 .
O3 H21 0.8200 .
O3A H20A 0.8200 .
O3A H21A 0.8201 .
P1 F4 1.534(9) .
P1 F1 1.538(9) .
P1 F3 1.557(8) .
P1 F2 1.561(8) .
P1 F5 1.599(8) .
P1 F6 1.604(7) .

loop_
_geom_hbond_atom_site_label_D
_geom_hbond_atom_site_label_H
_geom_hbond_atom_site_label_A
_geom_hbond_distance_DH
_geom_hbond_distance_HA
_geom_hbond_distance_DA
_geom_hbond_angle_DHA
_geom_hbond_site_symmetry_A
C2 H2 O2 0.95 2.50 3.361(9) 151.1 .
C5 H5 O1 0.95 2.25 3.192(9) 170.6 4_576
C8 H8C O1 0.98 2.41 3.321(11) 154.5 4_576
C9 H9C O1 0.98 2.46 3.353(10) 151.9 4_576
C9 H9B F4 0.98 2.55 3.476(13) 157.9 4_576
C16 H16B F5 0.98 2.32 3.227(12) 153.3 4_675
C17 H17A S2 0.98 2.87 3.762(9) 151.6 3_775
C18 H18A O2 0.98 2.30 3.214(10) 155.5 2_745
C19 H19A F4 0.98 2.53 3.444(14) 156.0 2_655

loop_
_geom_torsion_atom_site_label_1
_geom_torsion_atom_site_label_2
_geom_torsion_atom_site_label_3
_geom_torsion_atom_site_label_4
_geom_torsion
S2 Hg1 S1 C1 -176.8(3)
O2 Hg1 S1 C1 8.5(3)
O1 Hg1 S1 C1 -42.1(3)
S1 Hg1 S2 C10 22.0(3)
O2 Hg1 S2 C10 -162.8(3)
O1 Hg1 S2 C10 -112.7(3)
Hg1 S1 C1 C2 -23.4(7)
Hg1 S1 C1 C6 160.7(5)
C6 C1 C2 C3 -1.8(11)
S1 C1 C2 C3 -177.7(6)
C1 C2 C3 C4 1.6(12)
C2 C3 C4 C5 -0.8(12)
C2 C3 C4 N1 -179.0(7)
C9 N1 C4 C3 120.3(8)
C7 N1 C4 C3 0.7(11)
C8 N1 C4 C3 -119.6(8)
C9 N1 C4 C5 -58.0(9)
C7 N1 C4 C5 -177.6(8)
C8 N1 C4 C5 62.1(9)
C3 C4 C5 C6 0.2(12)
N1 C4 C5 C6 178.6(7)
C4 C5 C6 C1 -0.5(12)
C2 C1 C6 C5 1.3(11)
S1 C1 C6 C5 177.5(6)
Hg1 S2 C10 C11 -174.6(5)
Hg1 S2 C10 C15 8.6(7)
C15 C10 C11 C12 -1.1(11)
S2 C10 C11 C12 -178.2(6)
C10 C11 C12 C13 0.6(11)
C11 C12 C13 C14 0.1(11)
C11 C12 C13 N2 -179.1(7)
C18 N2 C13 C14 57.5(8)
C17 N2 C13 C14 178.4(7)
C16 N2 C13 C14 -61.4(9)
C18 N2 C13 C12 -123.3(7)
C17 N2 C13 C12 -2.4(10)
C16 N2 C13 C12 117.8(8)
C12 C13 C14 C15 -0.3(11)
N2 C13 C14 C15 178.9(7)
C13 C14 C15 C10 -0.2(12)
C11 C10 C15 C14 0.8(11)
S2 C10 C15 C14 177.7(6)
O2 C20 O1 Hg1 11.2(7)
C19 C20 O1 Hg1 -168.5(7)
S2 Hg1 O1 C20 -90.9(5)
S1 Hg1 O1 C20 109.5(4)
O2 Hg1 O1 C20 -6.2(4)
O1 C20 O2 Hg1 -11.9(8)
C19 C20 O2 Hg1 167.8(7)
S2 Hg1 O2 C20 107.6(4)
S1 Hg1 O2 C20 -75.0(4)
O1 Hg1 O2 C20 6.2(4)
